data_4316681
loop_
_publ_author_name
'Gregorio Asensio'
'Ana B. Cuenca'
'Miguel A. Esteruelas'
'Mercedes Medio-Sim\'on'
'Montserrat Oliv\'an'
'Marta Valencia'

_publ_contact_author
;
  Dr. Montserrat Oliv\'an
  Departamento de Qu\'imica Inorg\'anica - I.C.M.A.
  Universidad de Zaragoza - C.S.I.C.
  50009 Zaragoza, Spain
;
_publ_contact_author_email molivan@unizar.es
_publ_section_title
;
 Osmium(III) Complexes with POP Pincer Ligands: Preparation from
 Commercially Available OsCl3.3H2O and Their X-ray Structures
;
_journal_name_full 'Inorganic Chemistry'
_journal_page_first 8665
_journal_page_last 8667
_journal_paper_doi 10.1021/ic101498h
_journal_volume 49
_journal_year 2010
_chemical_formula_moiety 'C39 H32 Cl3 O Os P2, O0.50 C2 H5'
_chemical_formula_sum 'C41 H37 Cl3 O1.5 Os P2'
_chemical_formula_weight 912.20
_chemical_name_systematic
; 
 ? 
;
_space_group_IT_number 14
_symmetry_cell_setting monoclinic
_symmetry_space_group_name_Hall '-P 2ybc'
_symmetry_space_group_name_H-M 'P 1 21/c 1'
_atom_sites_solution_hydrogens geom
_atom_sites_solution_primary heavy
_atom_sites_solution_secondary difmap
_audit_creation_method SHELXL-97
_cell_angle_alpha 90.00
_cell_angle_beta 91.570(5)
_cell_angle_gamma 90.00
_cell_formula_units_Z 4
_cell_length_a 10.072(3)
_cell_length_b 13.377(4)
_cell_length_c 26.711(7)
_cell_measurement_reflns_used 5178
_cell_measurement_temperature 100(2)
_cell_measurement_theta_max 23
_cell_measurement_theta_min 2
_cell_volume 3597.5(18)
_computing_cell_refinement 'SAINT+ v. 6.1 (Bruker AXS, 2000)'
_computing_data_collection 'SMART v. 5.625 (Bruker AXS, 2000)'
_computing_data_reduction 'SAINT+ v. 6.1 (Bruker AXS, 2000)'
_computing_molecular_graphics 'XP, SHELXTL v. 6.1 (Bruker, 2000)'
_computing_publication_material 'XCIF, SHELXTL v. 6.1 (Bruker, 2000)'
_computing_structure_refinement 'SHELXL-97 (Sheldrick, 1997)'
_computing_structure_solution 'SHELXS-97 (Sheldrick, 1990)'
_diffrn_ambient_temperature 100(2)
_diffrn_detector_area_resol_mean 8.26
_diffrn_measured_fraction_theta_full 0.999
_diffrn_measured_fraction_theta_max 0.941
_diffrn_measurement_device_type 'Bruker SMART APEX CCD system'
_diffrn_measurement_method '\w rotations with narrow frames'
_diffrn_radiation_monochromator graphite
_diffrn_radiation_source 'fine-focus sealed tube'
_diffrn_radiation_type MoK\a
_diffrn_radiation_wavelength 0.71073
_diffrn_reflns_av_R_equivalents 0.0710
_diffrn_reflns_av_sigmaI/netI 0.0910
_diffrn_reflns_limit_h_max 13
_diffrn_reflns_limit_h_min -13
_diffrn_reflns_limit_k_max 17
_diffrn_reflns_limit_k_min -18
_diffrn_reflns_limit_l_max 35
_diffrn_reflns_limit_l_min -34
_diffrn_reflns_number 44481
_diffrn_reflns_theta_full 27.50
_diffrn_reflns_theta_max 28.96
_diffrn_reflns_theta_min 1.53
_diffrn_standards_decay_% 'no decay'
_exptl_absorpt_coefficient_mu 3.891
_exptl_absorpt_correction_T_max 0.795
_exptl_absorpt_correction_T_min 0.684
_exptl_absorpt_correction_type multi-scan
_exptl_absorpt_process_details
;
Absorption correction performed with SADABS program. This is based on the
method of Blessing: Blessing, R. H., Acta Crystallogr., Sect. A 1995, 51, 33.

SADABS: Area-Detector Absorption Correction. Bruker-AXS 
within SAINT+ package, v. 6.1 (2000).
;
_exptl_crystal_colour yellow
_exptl_crystal_density_diffrn 1.684
_exptl_crystal_density_method 'not measured'
_exptl_crystal_description prism
_exptl_crystal_F_000 1808
_exptl_crystal_size_max 0.10
_exptl_crystal_size_mid 0.08
_exptl_crystal_size_min 0.06
_refine_diff_density_max 2.415
_refine_diff_density_min -1.113
_refine_diff_density_rms 0.152
_refine_ls_extinction_method none
_refine_ls_goodness_of_fit_ref 0.944
_refine_ls_hydrogen_treatment constr
_refine_ls_matrix_type full
_refine_ls_number_parameters 441
_refine_ls_number_reflns 8976
_refine_ls_number_restraints 14
_refine_ls_restrained_S_all 0.972
_refine_ls_R_factor_all 0.0687
_refine_ls_R_factor_gt 0.0414
_refine_ls_shift/su_max 0.035
_refine_ls_shift/su_mean 0.001
_refine_ls_structure_factor_coef Fsqd
_refine_ls_weighting_details 'calc w=1/[\s^2^(Fo^2^)+(0.0296P)^2^+0.0000P] where P=(Fo^2^+2Fc^2^)/3'
_refine_ls_weighting_scheme calc
_refine_ls_wR_factor_gt 0.0803
_refine_ls_wR_factor_ref 0.0860
_reflns_number_gt 6481
_reflns_number_total 8976
_reflns_threshold_expression >2sigma(I)
_cod_data_source_file ic101498h_si_002_1.cif
_cod_data_source_block mae390as
_cod_original_cell_volume 3597.5(17)
_cod_original_formula_sum 'C41 H37 Cl3 O1.50 Os P2'
_cod_database_code 4316681

loop_
_symmetry_equiv_pos_as_xyz
'x, y, z'
'-x, y+1/2, -z+1/2'
'-x, -y, -z'
'x, -y-1/2, z-1/2'

loop_
_atom_site_label
_atom_site_type_symbol
_atom_site_fract_x
_atom_site_fract_y
_atom_site_fract_z
_atom_site_U_iso_or_equiv
_atom_site_adp_type
_atom_site_occupancy
_atom_site_symmetry_multiplicity
_atom_site_calc_flag
_atom_site_refinement_flags
_atom_site_disorder_assembly
_atom_site_disorder_group
Os Os 0.74486(2) 0.964866(16) 0.841423(8) 0.01523(6) Uani 1 1 d . . .
Cl2 Cl 0.53713(14) 0.93744(10) 0.80601(5) 0.0234(3) Uani 1 1 d . . .
Cl3 Cl 0.86886(14) 0.89757(10) 0.77585(5) 0.0223(3) Uani 1 1 d . . .
Cl1 Cl 0.67242(13) 1.04759(10) 0.91376(5) 0.0207(3) Uani 1 1 d . . .
P2 P 0.78418(14) 1.12062(11) 0.80608(5) 0.0187(3) Uani 1 1 d . . .
P1 P 0.76434(14) 0.80685(11) 0.87773(5) 0.0165(3) Uani 1 1 d . . .
O O 0.9369(3) 0.9885(3) 0.87569(13) 0.0177(8) Uani 1 1 d . . .
C1 C 0.9258(5) 0.8228(4) 0.90932(19) 0.0178(12) Uani 1 1 d . . .
C2 C 0.9790(6) 0.7490(4) 0.9401(2) 0.0245(13) Uani 1 1 d . . .
H2 H 0.9324 0.6879 0.9442 0.029 Uiso 1 1 calc R . .
C3 C 1.1003(6) 0.7638(5) 0.9651(2) 0.0317(15) Uani 1 1 d . . .
H3 H 1.1362 0.7133 0.9865 0.038 Uiso 1 1 calc R . .
C4 C 1.1676(6) 0.8514(5) 0.9587(2) 0.0266(14) Uani 1 1 d . . .
H4 H 1.2508 0.8606 0.9758 0.032 Uiso 1 1 calc R . .
C5 C 1.1182(5) 0.9273(4) 0.9281(2) 0.0211(13) Uani 1 1 d . . .
C6 C 0.9965(6) 0.9099(4) 0.9046(2) 0.0198(12) Uani 1 1 d . . .
C7 C 1.1884(5) 1.0270(5) 0.9253(2) 0.0234(13) Uani 1 1 d . . .
C8 C 1.3389(5) 1.0145(5) 0.9287(2) 0.0306(15) Uani 1 1 d . . .
H8A H 1.3682 0.9742 0.9004 0.046 Uiso 1 1 calc R . .
H8B H 1.3639 0.9809 0.9602 0.046 Uiso 1 1 calc R . .
H8C H 1.3814 1.0804 0.9277 0.046 Uiso 1 1 calc R . .
C9 C 1.1417(6) 1.0909(4) 0.9693(2) 0.0276(14) Uani 1 1 d . . .
H9A H 1.1834 1.1570 0.9679 0.041 Uiso 1 1 calc R . .
H9B H 1.1671 1.0582 1.0010 0.041 Uiso 1 1 calc R . .
H9C H 1.0449 1.0983 0.9671 0.041 Uiso 1 1 calc R . .
C10 C 1.1445(5) 1.0805(4) 0.8773(2) 0.0224(13) Uani 1 1 d . . .
C11 C 1.0177(5) 1.0677(4) 0.8577(2) 0.0196(12) Uani 1 1 d . . .
C12 C 0.9604(5) 1.1308(4) 0.8217(2) 0.0191(12) Uani 1 1 d . . .
C13 C 1.0411(6) 1.2045(4) 0.8020(2) 0.0261(14) Uani 1 1 d . . .
H13 H 1.0057 1.2488 0.7772 0.031 Uiso 1 1 calc R . .
C14 C 1.1719(6) 1.2140(5) 0.8179(2) 0.0335(16) Uani 1 1 d . . .
H14 H 1.2277 1.2621 0.8029 0.040 Uiso 1 1 calc R . .
C15 C 1.2209(6) 1.1539(5) 0.8553(2) 0.0318(16) Uani 1 1 d . . .
H15 H 1.3103 1.1627 0.8668 0.038 Uiso 1 1 calc R . .
C16 C 0.7582(5) 1.1469(4) 0.7395(2) 0.0215(13) Uani 1 1 d . . .
C17 C 0.7128(6) 1.0730(4) 0.7068(2) 0.0254(14) Uani 1 1 d . . .
H17 H 0.7007 1.0068 0.7186 0.030 Uiso 1 1 calc R . .
C18 C 0.6851(6) 1.0956(5) 0.6571(2) 0.0310(15) Uani 1 1 d . . .
H18 H 0.6556 1.0446 0.6346 0.037 Uiso 1 1 calc R . .
C19 C 0.7003(6) 1.1917(5) 0.6402(2) 0.0357(17) Uani 1 1 d . . .
H19 H 0.6788 1.2075 0.6063 0.043 Uiso 1 1 calc R . .
C20 C 0.7460(6) 1.2650(5) 0.6719(2) 0.0348(16) Uani 1 1 d . . .
H20 H 0.7588 1.3309 0.6597 0.042 Uiso 1 1 calc R . .
C21 C 0.7734(6) 1.2438(4) 0.7210(2) 0.0278(14) Uani 1 1 d . . .
H21 H 0.8031 1.2955 0.7429 0.033 Uiso 1 1 calc R . .
C22 C 0.7109(6) 1.2306(4) 0.8331(2) 0.0221(13) Uani 1 1 d . . .
C23 C 0.5840(6) 1.2578(5) 0.8181(2) 0.0324(15) Uani 1 1 d . . .
H23 H 0.5362 1.2176 0.7945 0.039 Uiso 1 1 calc R . .
C24 C 0.5250(6) 1.3428(5) 0.8369(3) 0.0359(16) Uani 1 1 d . . .
H24 H 0.4381 1.3612 0.8257 0.043 Uiso 1 1 calc R . .
C25 C 0.5919(7) 1.4006(5) 0.8718(2) 0.0340(16) Uani 1 1 d . . .
H25 H 0.5514 1.4591 0.8846 0.041 Uiso 1 1 calc R . .
C26 C 0.7163(7) 1.3739(5) 0.8881(2) 0.0357(16) Uani 1 1 d . . .
H26 H 0.7617 1.4132 0.9128 0.043 Uiso 1 1 calc R . .
C27 C 0.7768(6) 1.2895(4) 0.8688(2) 0.0297(15) Uani 1 1 d . . .
H27 H 0.8640 1.2719 0.8801 0.036 Uiso 1 1 calc R . .
C28 C 0.6586(6) 0.7544(4) 0.92506(19) 0.0190(12) Uani 1 1 d . . .
C31A C 0.4781(15) 0.6727(11) 0.9947(5) 0.023(4) Uiso 0.50 1 d P A 1
H31A H 0.4168 0.6467 1.0178 0.027 Uiso 0.50 1 calc PR A 1
C32A C 0.5406(12) 0.6111(9) 0.9611(4) 0.021(3) Uiso 0.50 1 d P A 1
H32A H 0.5242 0.5412 0.9620 0.025 Uiso 0.50 1 calc PR A 1
C33A C 0.6272(13) 0.6494(10) 0.9259(5) 0.019(3) Uiso 0.50 1 d P A 1
H33A H 0.6658 0.6058 0.9023 0.023 Uiso 0.50 1 calc PR A 1
C31B C 0.5149(15) 0.6733(11) 1.0020(6) 0.024(4) Uiso 0.50 1 d P A 2
H31B H 0.4659 0.6446 1.0283 0.028 Uiso 0.50 1 calc PR A 2
C32B C 0.5921(13) 0.6128(10) 0.9723(5) 0.026(3) Uiso 0.50 1 d P A 2
H32B H 0.5937 0.5426 0.9778 0.032 Uiso 0.50 1 calc PR A 2
C33B C 0.6657(14) 0.6535(10) 0.9354(5) 0.024(3) Uiso 0.50 1 d P A 2
H33B H 0.7224 0.6119 0.9166 0.029 Uiso 0.50 1 calc PR A 2
C29 C 0.5883(5) 0.8154(4) 0.9570(2) 0.0192(12) Uani 1 1 d . A .
H29 H 0.5948 0.8860 0.9538 0.023 Uiso 1 1 calc R . .
C30 C 0.5087(5) 0.7754(4) 0.9935(2) 0.0217(13) Uani 1 1 d . . .
H30 H 0.4739 0.8183 1.0183 0.026 Uiso 1 1 calc R A 1
C34 C 0.7809(5) 0.7013(4) 0.83569(19) 0.0170(12) Uani 1 1 d . . .
C35 C 0.6663(6) 0.6735(4) 0.8087(2) 0.0241(13) Uani 1 1 d . A .
H35 H 0.5873 0.7117 0.8116 0.029 Uiso 1 1 calc R . .
C36 C 0.6670(6) 0.5904(4) 0.7776(2) 0.0290(15) Uani 1 1 d . . .
H36 H 0.5885 0.5710 0.7596 0.035 Uiso 1 1 calc R A .
C37 C 0.7819(6) 0.5366(5) 0.7731(2) 0.0300(14) Uani 1 1 d . A .
H37 H 0.7823 0.4796 0.7519 0.036 Uiso 1 1 calc R . .
C38 C 0.8960(6) 0.5637(4) 0.7986(2) 0.0284(15) Uani 1 1 d . . .
H38 H 0.9749 0.5258 0.7949 0.034 Uiso 1 1 calc R A .
C39 C 0.8959(6) 0.6465(4) 0.8297(2) 0.0233(13) Uani 1 1 d . A .
H39 H 0.9754 0.6658 0.8471 0.028 Uiso 1 1 calc R . .
C60A C 0.2382(17) 0.393(2) 0.9343(12) 0.031 Uiso 0.25 1 d PD . 1
C61A C 0.0930(18) 0.3878(12) 0.9369(7) 0.032 Uiso 0.25 1 d PD . 1
O2A O 0.0101(14) 0.4678(12) 0.9497(4) 0.032 Uiso 0.25 1 d PD . 1
C62A C 0.0000 0.5000 1.0000 0.033 Uiso 0.50 2 d SPD . 1
C63A C -0.1185(16) 0.5181(18) 1.0268(7) 0.033 Uiso 0.25 1 d PD . 1
C60B C 0.2595(19) 0.375(2) 0.9289(10) 0.024 Uiso 0.25 1 d PD B 2
C61B C 0.1251(18) 0.4025(16) 0.9053(6) 0.031 Uiso 0.25 1 d PD B 2
O2B O 0.0483(15) 0.4705(12) 0.9359(5) 0.032 Uiso 0.25 1 d PD . 2
C62B C 0.052(2) 0.4440(14) 0.9882(5) 0.032 Uiso 0.25 1 d PD . 2
C63B C 0.010(3) 0.5255(17) 1.0230(6) 0.033 Uiso 0.25 1 d PD . 2

loop_
_atom_site_aniso_label
_atom_site_aniso_U_11
_atom_site_aniso_U_22
_atom_site_aniso_U_33
_atom_site_aniso_U_23
_atom_site_aniso_U_13
_atom_site_aniso_U_12
Os 0.01256(10) 0.01561(11) 0.01756(10) 0.00022(10) 0.00132(7) 0.00070(10)
Cl2 0.0165(7) 0.0255(8) 0.0280(8) 0.0047(6) -0.0038(6) -0.0018(6)
Cl3 0.0240(8) 0.0214(7) 0.0218(7) -0.0008(6) 0.0060(6) 0.0020(6)
Cl1 0.0200(7) 0.0189(7) 0.0233(7) -0.0012(6) 0.0059(5) 0.0009(6)
P2 0.0162(8) 0.0173(8) 0.0228(8) 0.0008(6) 0.0034(6) -0.0003(6)
P1 0.0162(8) 0.0158(7) 0.0175(7) -0.0012(6) 0.0009(6) 0.0020(6)
O 0.015(2) 0.019(2) 0.020(2) -0.0003(15) -0.0012(16) -0.0009(16)
C1 0.015(3) 0.023(3) 0.015(3) -0.004(2) -0.003(2) 0.006(2)
C2 0.027(3) 0.021(3) 0.025(3) -0.002(2) 0.001(3) 0.003(3)
C3 0.031(4) 0.039(4) 0.025(3) 0.002(3) -0.003(3) 0.018(3)
C4 0.016(3) 0.041(4) 0.023(3) -0.008(3) -0.002(3) 0.010(3)
C5 0.016(3) 0.029(3) 0.019(3) -0.009(2) 0.003(2) 0.002(2)
C6 0.021(3) 0.020(3) 0.019(3) -0.003(2) 0.004(2) 0.004(2)
C7 0.014(3) 0.035(4) 0.022(3) -0.006(3) 0.001(2) -0.001(3)
C8 0.016(3) 0.042(4) 0.034(4) -0.008(3) 0.002(3) -0.001(3)
C9 0.021(3) 0.033(4) 0.029(3) -0.007(3) 0.003(3) 0.001(3)
C10 0.012(3) 0.029(3) 0.026(3) -0.009(3) 0.004(2) -0.002(2)
C11 0.019(3) 0.020(3) 0.020(3) -0.003(2) 0.005(2) -0.004(2)
C12 0.020(3) 0.017(3) 0.021(3) -0.005(2) 0.004(2) 0.001(2)
C13 0.023(3) 0.028(3) 0.028(3) 0.001(3) 0.002(3) -0.002(3)
C14 0.032(4) 0.040(4) 0.029(4) -0.002(3) 0.013(3) -0.014(3)
C15 0.019(3) 0.045(4) 0.032(4) -0.006(3) 0.004(3) -0.013(3)
C16 0.016(3) 0.026(3) 0.022(3) 0.003(2) 0.003(2) 0.004(2)
C17 0.025(3) 0.026(3) 0.026(3) 0.003(3) -0.001(3) 0.002(3)
C18 0.028(4) 0.037(4) 0.028(3) 0.002(3) 0.001(3) -0.002(3)
C19 0.023(4) 0.053(5) 0.031(4) 0.016(3) 0.002(3) 0.002(3)
C20 0.030(4) 0.035(4) 0.040(4) 0.013(3) 0.011(3) 0.004(3)
C21 0.026(3) 0.026(3) 0.031(4) 0.003(3) 0.005(3) -0.001(3)
C22 0.020(3) 0.020(3) 0.026(3) 0.004(2) 0.003(3) -0.005(2)
C23 0.027(4) 0.028(4) 0.043(4) 0.000(3) 0.005(3) -0.002(3)
C24 0.024(4) 0.032(4) 0.053(4) 0.004(3) 0.008(3) 0.011(3)
C25 0.046(4) 0.023(3) 0.034(4) 0.001(3) 0.019(3) 0.007(3)
C26 0.045(4) 0.029(4) 0.033(4) -0.006(3) 0.010(3) -0.001(3)
C27 0.024(4) 0.028(4) 0.037(4) 0.001(3) 0.006(3) 0.000(3)
C28 0.023(3) 0.016(3) 0.018(3) 0.001(2) 0.000(2) 0.000(2)
C29 0.017(3) 0.016(3) 0.025(3) -0.002(2) -0.001(2) 0.000(2)
C30 0.020(3) 0.028(3) 0.017(3) -0.003(2) 0.002(2) 0.002(3)
C34 0.025(3) 0.010(3) 0.016(3) -0.003(2) 0.002(2) 0.001(2)
C35 0.026(3) 0.021(3) 0.025(3) 0.001(2) 0.000(3) -0.001(3)
C36 0.034(4) 0.027(4) 0.025(3) -0.002(3) -0.002(3) -0.008(3)
C37 0.040(4) 0.019(3) 0.031(3) -0.004(3) 0.006(3) -0.001(3)
C38 0.035(4) 0.021(3) 0.030(3) -0.001(3) 0.012(3) 0.010(3)
C39 0.025(3) 0.023(3) 0.023(3) 0.003(2) 0.004(3) -0.001(3)

loop_
_atom_type_symbol
_atom_type_description
_atom_type_scat_dispersion_real
_atom_type_scat_dispersion_imag
_atom_type_scat_source
C C 0.0033 0.0016 'International Tables Vol C Tables 4.2.6.8 and 6.1.1.4'
H H 0.0000 0.0000 'International Tables Vol C Tables 4.2.6.8 and 6.1.1.4'
O O 0.0106 0.0060 'International Tables Vol C Tables 4.2.6.8 and 6.1.1.4'
P P 0.1023 0.0942 'International Tables Vol C Tables 4.2.6.8 and 6.1.1.4'
Cl Cl 0.1484 0.1585 'International Tables Vol C Tables 4.2.6.8 and 6.1.1.4'
Os Os -1.2165 7.6030 'International Tables Vol C Tables 4.2.6.8 and 6.1.1.4'

loop_
_geom_angle_atom_site_label_1
_geom_angle_atom_site_label_2
_geom_angle_atom_site_label_3
_geom_angle
_geom_angle_site_symmetry_1
_geom_angle_site_symmetry_3
_geom_angle_publ_flag
O Os Cl2 178.78(10) . . ?
O Os P2 83.08(10) . . ?
Cl2 Os P2 97.98(5) . . ?
O Os P1 83.76(10) . . ?
Cl2 Os P1 95.25(5) . . ?
P2 Os P1 165.38(5) . . ?
O Os Cl3 83.30(10) . . ?
Cl2 Os Cl3 97.34(5) . . ?
P2 Os Cl3 86.62(5) . . ?
P1 Os Cl3 85.56(5) . . ?
O Os Cl1 82.91(10) . . ?
Cl2 Os Cl1 96.51(5) . . ?
P2 Os Cl1 88.40(5) . . ?
P1 Os Cl1 96.26(5) . . ?
Cl3 Os Cl1 165.81(5) . . ?
C22 P2 C12 104.7(3) . . ?
C22 P2 C16 100.6(3) . . ?
C12 P2 C16 108.8(3) . . ?
C22 P2 Os 119.45(19) . . ?
C12 P2 Os 98.61(18) . . ?
C16 P2 Os 123.14(19) . . ?
C34 P1 C28 101.3(2) . . ?
C34 P1 C1 106.3(2) . . ?
C28 P1 C1 104.8(2) . . ?
C34 P1 Os 117.14(18) . . ?
C28 P1 Os 126.52(18) . . ?
C1 P1 Os 98.62(18) . . ?
C11 O C6 119.6(4) . . ?
C11 O Os 118.8(3) . . ?
C6 O Os 119.0(3) . . ?
C6 C1 C2 117.8(5) . . ?
C6 C1 P1 121.1(4) . . ?
C2 C1 P1 121.1(4) . . ?
C1 C2 C3 120.3(6) . . ?
C1 C2 H2 119.8 . . ?
C3 C2 H2 119.8 . . ?
C4 C3 C2 119.7(6) . . ?
C4 C3 H3 120.2 . . ?
C2 C3 H3 120.2 . . ?
C3 C4 C5 121.9(6) . . ?
C3 C4 H4 119.0 . . ?
C5 C4 H4 119.0 . . ?
C6 C5 C4 116.3(5) . . ?
C6 C5 C7 122.4(5) . . ?
C4 C5 C7 120.9(5) . . ?
C1 C6 C5 124.0(5) . . ?
C1 C6 O 117.5(5) . . ?
C5 C6 O 118.4(5) . . ?
C5 C7 C10 109.4(4) . . ?
C5 C7 C8 111.4(5) . . ?
C10 C7 C8 111.5(5) . . ?
C5 C7 C9 107.4(5) . . ?
C10 C7 C9 107.1(5) . . ?
C8 C7 C9 109.8(5) . . ?
C7 C8 H8A 109.5 . . ?
C7 C8 H8B 109.5 . . ?
H8A C8 H8B 109.5 . . ?
C7 C8 H8C 109.5 . . ?
H8A C8 H8C 109.5 . . ?
H8B C8 H8C 109.5 . . ?
C7 C9 H9A 109.5 . . ?
C7 C9 H9B 109.5 . . ?
H9A C9 H9B 109.5 . . ?
C7 C9 H9C 109.5 . . ?
H9A C9 H9C 109.5 . . ?
H9B C9 H9C 109.5 . . ?
C11 C10 C15 116.5(6) . . ?
C11 C10 C7 120.4(5) . . ?
C15 C10 C7 122.5(5) . . ?
C10 C11 C12 123.4(5) . . ?
C10 C11 O 119.7(5) . . ?
C12 C11 O 117.0(5) . . ?
C13 C12 C11 117.1(5) . . ?
C13 C12 P2 122.9(4) . . ?
C11 C12 P2 119.8(4) . . ?
C14 C13 C12 120.8(6) . . ?
C14 C13 H13 119.6 . . ?
C12 C13 H13 119.6 . . ?
C15 C14 C13 119.6(6) . . ?
C15 C14 H14 120.2 . . ?
C13 C14 H14 120.2 . . ?
C14 C15 C10 122.3(6) . . ?
C14 C15 H15 118.9 . . ?
C10 C15 H15 118.9 . . ?
C17 C16 C21 118.3(5) . . ?
C17 C16 P2 120.9(4) . . ?
C21 C16 P2 120.7(4) . . ?
C18 C17 C16 120.3(6) . . ?
C18 C17 H17 119.9 . . ?
C16 C17 H17 119.9 . . ?
C19 C18 C17 119.9(6) . . ?
C19 C18 H18 120.1 . . ?
C17 C18 H18 120.1 . . ?
C20 C19 C18 120.5(6) . . ?
C20 C19 H19 119.8 . . ?
C18 C19 H19 119.8 . . ?
C21 C20 C19 120.2(6) . . ?
C21 C20 H20 119.9 . . ?
C19 C20 H20 119.9 . . ?
C20 C21 C16 120.9(6) . . ?
C20 C21 H21 119.6 . . ?
C16 C21 H21 119.6 . . ?
C23 C22 C27 118.1(6) . . ?
C23 C22 P2 119.0(5) . . ?
C27 C22 P2 122.9(5) . . ?
C22 C23 C24 121.1(6) . . ?
C22 C23 H23 119.5 . . ?
C24 C23 H23 119.5 . . ?
C25 C24 C23 120.1(6) . . ?
C25 C24 H24 120.0 . . ?
C23 C24 H24 120.0 . . ?
C26 C25 C24 119.9(6) . . ?
C26 C25 H25 120.0 . . ?
C24 C25 H25 120.0 . . ?
C25 C26 C27 120.2(6) . . ?
C25 C26 H26 119.9 . . ?
C27 C26 H26 119.9 . . ?
C26 C27 C22 120.6(6) . . ?
C26 C27 H27 119.7 . . ?
C22 C27 H27 119.7 . . ?
C33B C28 C29 118.5(8) . . ?
C33B C28 C33A 18.6(7) . . ?
C29 C28 C33A 116.6(7) . . ?
C33B C28 P1 119.2(7) . . ?
C29 C28 P1 121.3(4) . . ?
C33A C28 P1 121.3(6) . . ?
C32A C31A C30 117.5(12) . . ?
C32A C31A H31A 121.2 . . ?
C30 C31A H31A 121.2 . . ?
C31A C32A C33A 121.5(12) . . ?
C31A C32A H32A 119.2 . . ?
C33A C32A H32A 119.2 . . ?
C32A C33A C28 120.6(11) . . ?
C32A C33A H33A 119.7 . . ?
C28 C33A H33A 119.7 . . ?
C32B C31B C30 120.4(13) . . ?
C32B C31B H31B 119.8 . . ?
C30 C31B H31B 119.8 . . ?
C33B C32B C31B 120.4(13) . . ?
C33B C32B H32B 119.8 . . ?
C31B C32B H32B 119.8 . . ?
C32B C33B C28 120.5(12) . . ?
C32B C33B H33B 119.7 . . ?
C28 C33B H33B 119.7 . . ?
C30 C29 C28 121.3(5) . . ?
C30 C29 H29 119.4 . . ?
C28 C29 H29 119.4 . . ?
C31B C30 C29 118.1(8) . . ?
C31B C30 C31A 17.0(8) . . ?
C29 C30 C31A 121.6(8) . . ?
C31B C30 H30 119.8 . . ?
C29 C30 H30 119.2 . . ?
C31A C30 H30 119.2 . . ?
C39 C34 C35 118.9(5) . . ?
C39 C34 P1 125.1(4) . . ?
C35 C34 P1 116.0(4) . . ?
C36 C35 C34 120.3(6) . . ?
C36 C35 H35 119.8 . . ?
C34 C35 H35 119.8 . . ?
C37 C36 C35 119.4(6) . . ?
C37 C36 H36 120.3 . . ?
C35 C36 H36 120.3 . . ?
C38 C37 C36 121.1(6) . . ?
C38 C37 H37 119.4 . . ?
C36 C37 H37 119.4 . . ?
C37 C38 C39 119.8(6) . . ?
C37 C38 H38 120.1 . . ?
C39 C38 H38 120.1 . . ?
C34 C39 C38 120.5(6) . . ?
C34 C39 H39 119.8 . . ?
C38 C39 H39 119.8 . . ?
C61A C60A C63A 52.4(9) . 3_567 ?
O2A C61A C60A 125.0(12) . . ?
O2A C61A C63A 48.9(9) . 3_567 ?
C60A C61A C63A 81.2(12) . 3_567 ?
C63A O2A C61A 73.9(12) 3_567 . ?
C63A O2A C62A 64.3(7) 3_567 . ?
C61A O2A C62A 121.4(10) . . ?
O2A C62A O2A 180.000(9) 3_567 . ?
O2A C62A C63A 52.4(9) 3_567 . ?
O2A C62A C63A 127.6(9) . . ?
O2A C62A C63A 127.6(9) 3_567 3_567 ?
O2A C62A C63A 52.4(9) . 3_567 ?
C63A C62A C63A 180.000(12) . 3_567 ?
O2A C63A C62A 63.3(7) 3_567 . ?
O2A C63A C61A 57.2(10) 3_567 3_567 ?
C62A C63A C61A 108.3(14) . 3_567 ?
O2A C63A C60A 100.3(13) 3_567 3_567 ?
C62A C63A C60A 152.0(18) . 3_567 ?
C61A C63A C60A 46.4(7) 3_567 3_567 ?
O2B C61B C60B 113.5(9) . . ?
C63B O2B C62B 33.6(13) 3_567 . ?
C63B O2B C61B 141.4(17) 3_567 . ?
C62B O2B C61B 112.9(9) . . ?
C63B C62B O2B 60.7(18) 3_567 . ?
C63B C62B C63B 68(2) 3_567 . ?
O2B C62B C63B 114.8(11) . . ?
C63B C62B C62B 45.6(17) 3_567 3_567 ?
O2B C62B C62B 97.1(12) . 3_567 ?
C63B C62B C62B 22.3(9) . 3_567 ?
C62B C63B O2B 86(2) 3_567 3_567 ?
C62B C63B C63B 80(2) 3_567 3_567 ?
O2B C63B C63B 136(3) 3_567 3_567 ?
C62B C63B C62B 112(2) 3_567 . ?
O2B C63B C62B 135.9(19) 3_567 . ?
C63B C63B C62B 31.6(12) 3_567 . ?

loop_
_geom_bond_atom_site_label_1
_geom_bond_atom_site_label_2
_geom_bond_distance
_geom_bond_site_symmetry_2
_geom_bond_publ_flag
Os O 2.140(3) . ?
Os Cl2 2.3018(15) . ?
Os P2 2.3259(15) . ?
Os P1 2.3318(15) . ?
Os Cl3 2.3575(14) . ?
Os Cl1 2.3595(14) . ?
P2 C22 1.806(6) . ?
P2 C12 1.817(6) . ?
P2 C16 1.824(6) . ?
P1 C34 1.815(5) . ?
P1 C28 1.816(6) . ?
P1 C1 1.824(5) . ?
O C11 1.428(6) . ?
O C6 1.428(6) . ?
C1 C6 1.372(7) . ?
C1 C2 1.384(7) . ?
C2 C3 1.390(8) . ?
C2 H2 0.9500 . ?
C3 C4 1.367(8) . ?
C3 H3 0.9500 . ?
C4 C5 1.388(8) . ?
C4 H4 0.9500 . ?
C5 C6 1.380(7) . ?
C5 C7 1.512(8) . ?
C7 C10 1.522(8) . ?
C7 C8 1.526(7) . ?
C7 C9 1.538(7) . ?
C8 H8A 0.9800 . ?
C8 H8B 0.9800 . ?
C8 H8C 0.9800 . ?
C9 H9A 0.9800 . ?
C9 H9B 0.9800 . ?
C9 H9C 0.9800 . ?
C10 C11 1.378(7) . ?
C10 C15 1.387(8) . ?
C11 C12 1.392(7) . ?
C12 C13 1.391(7) . ?
C13 C14 1.379(8) . ?
C13 H13 0.9500 . ?
C14 C15 1.365(8) . ?
C14 H14 0.9500 . ?
C15 H15 0.9500 . ?
C16 C17 1.389(8) . ?
C16 C21 1.397(7) . ?
C17 C18 1.382(8) . ?
C17 H17 0.9500 . ?
C18 C19 1.373(8) . ?
C18 H18 0.9500 . ?
C19 C20 1.366(9) . ?
C19 H19 0.9500 . ?
C20 C21 1.363(8) . ?
C20 H20 0.9500 . ?
C21 H21 0.9500 . ?
C22 C23 1.378(8) . ?
C22 C27 1.392(8) . ?
C23 C24 1.383(8) . ?
C23 H23 0.9500 . ?
C24 C25 1.374(9) . ?
C24 H24 0.9500 . ?
C25 C26 1.363(9) . ?
C25 H25 0.9500 . ?
C26 C27 1.389(8) . ?
C26 H26 0.9500 . ?
C27 H27 0.9500 . ?
C28 C33B 1.380(14) . ?
C28 C29 1.388(7) . ?
C28 C33A 1.440(14) . ?
C31A C32A 1.383(18) . ?
C31A C30 1.409(15) . ?
C31A H31A 0.9500 . ?
C32A C33A 1.398(17) . ?
C32A H32A 0.9500 . ?
C33A H33A 0.9500 . ?
C31B C32B 1.386(19) . ?
C31B C30 1.386(15) . ?
C31B H31B 0.9500 . ?
C32B C33B 1.364(18) . ?
C32B H32B 0.9500 . ?
C33B H33B 0.9500 . ?
C29 C30 1.387(7) . ?
C29 H29 0.9500 . ?
C30 H30 0.9500 . ?
C34 C39 1.384(7) . ?
C34 C35 1.395(7) . ?
C35 C36 1.388(8) . ?
C35 H35 0.9500 . ?
C36 C37 1.371(8) . ?
C36 H36 0.9500 . ?
C37 C38 1.368(8) . ?
C37 H37 0.9500 . ?
C38 C39 1.385(7) . ?
C38 H38 0.9500 . ?
C39 H39 0.9500 . ?
C60A C61A 1.468(10) . ?
C60A C63A 2.00(2) 3_567 ?
C61A O2A 1.405(9) . ?
C61A C63A 1.61(2) 3_567 ?
O2A C63A 1.26(2) 3_567 ?
O2A C62A 1.418(8) . ?
C62A O2A 1.418(8) 3_567 ?
C62A C63A 1.430(9) . ?
C62A C63A 1.430(9) 3_567 ?
C63A O2A 1.26(2) 3_567 ?
C63A C61A 1.61(2) 3_567 ?
C63A C60A 2.00(2) 3_567 ?
C60B C61B 1.524(10) . ?
C61B O2B 1.459(9) . ?
O2B C63B 1.26(2) 3_567 ?
O2B C62B 1.440(10) . ?
C62B C63B 0.80(3) 3_567 ?
C62B C63B 1.503(10) . ?
C62B C62B 1.95(3) 3_567 ?
C63B C62B 0.80(3) 3_567 ?
C63B O2B 1.26(2) 3_567 ?
C63B C63B 1.41(3) 3_567 ?
